data_7127909
loop_
_publ_author_name
'Evans, Matthew J.'
'Anker, Mathew D.'
'McMullin, Claire L.'
'Rajabi, Nasir A.'
'Coles, Martyn P.'

_publ_section_title
;
 Double insertion of CO<sub>2</sub> into an Al-Te multiple bond.
;
_journal_issue 21
_journal_name_full 'Chemical communications (Cambridge, England)'
_journal_page_first 2673
_journal_page_last 2676
_journal_paper_doi 10.1039/d0cc07448a
_journal_volume 57
_journal_year 2021
_chemical_formula_moiety 'C82 H140 Al2 K2 N4 O12 Se2 Si4'
_chemical_formula_sum 'C82 H140 Al2 K2 N4 O12 Se2 Si4'
_chemical_formula_weight 1776.42
_space_group_IT_number 14
_space_group_name_Hall '-P 2yn'
_space_group_name_H-M_alt 'P 1 21/n 1'
_symmetry_cell_setting monoclinic
_symmetry_Int_Tables_number 14
_symmetry_space_group_name_Hall '-P 2yn'
_symmetry_space_group_name_H-M 'P 1 21/n 1'
_atom_sites_solution_hydrogens geom
_audit_conform_dict_location ftp://ftp.iucr.org/pub/cif_core.dic
_audit_conform_dict_name cif_core.dic
_audit_conform_dict_version 2.4.3
_audit_creation_date 2019-08-15T14:41:09-00:00
_audit_creation_method 'WinGX routine CIF_UPDATE'
_audit_update_record
;
2020-10-15 deposited with the CCDC.	2021-02-02 downloaded from the CCDC.
;
_cell_angle_alpha 90
_cell_angle_beta 93.2318(13)
_cell_angle_gamma 90
_cell_formula_units_Z 2
_cell_length_a 15.4374(2)
_cell_length_b 13.47603(18)
_cell_length_c 22.5971(3)
_cell_measurement_reflns_used 12877
_cell_measurement_temperature 119.98(10)
_cell_measurement_theta_max 71.93
_cell_measurement_theta_min 4.347
_cell_measurement_wavelength 1.54184
_cell_volume 4693.51(11)
_computing_cell_refinement 'CrysAlisPro 1.171.39.46 (Rigaku OD, 2018)'
_computing_data_collection 'CrysAlisPro 1.171.39.46 (Rigaku OD, 2018)'
_computing_data_reduction 'CrysAlisPro 1.171.39.46 (Rigaku OD, 2018)'
_computing_molecular_graphics 'Ortep for Windows (Farrugia, 2012)'
_computing_publication_material 'WinGX publication routines (Farrugia, 2012)'
_computing_structure_refinement 'SHELXL-2014/6 (Sheldrick, 2014)'
_diffrn_ambient_temperature 119.98(10)
_diffrn_detector 'CCD plate'
_diffrn_detector_area_resol_mean 8.0856
_diffrn_measured_fraction_theta_full 0.9773
_diffrn_measured_fraction_theta_max 0.9921
_diffrn_measurement_device 'four-circle diffractometer'
_diffrn_measurement_device_type 'SuperNova, Dual, Cu at home/near, EosS2'
_diffrn_measurement_method '\w scans'
_diffrn_orient_matrix_type 'CrysAlisPro convention (1999,Acta A55,543-557)'
_diffrn_orient_matrix_UB_11 -0.0021043
_diffrn_orient_matrix_UB_12 0.0223129
_diffrn_orient_matrix_UB_13 0.0667814
_diffrn_orient_matrix_UB_21 -0.0537159
_diffrn_orient_matrix_UB_22 0.09427
_diffrn_orient_matrix_UB_23 -0.0140243
_diffrn_orient_matrix_UB_31 -0.0842377
_diffrn_orient_matrix_UB_32 -0.060735
_diffrn_orient_matrix_UB_33 0.0026644
_diffrn_radiation_monochromator mirror
_diffrn_radiation_probe x-ray
_diffrn_radiation_type 'Cu K\a'
_diffrn_radiation_wavelength 1.54184
_diffrn_reflns_av_R_equivalents 0.0348
_diffrn_reflns_av_unetI/netI 0.0556
_diffrn_reflns_Laue_measured_fraction_full 0.999
_diffrn_reflns_Laue_measured_fraction_max 0.993
_diffrn_reflns_limit_h_max 19
_diffrn_reflns_limit_h_min -19
_diffrn_reflns_limit_k_max 16
_diffrn_reflns_limit_k_min -16
_diffrn_reflns_limit_l_max 27
_diffrn_reflns_limit_l_min -27
_diffrn_reflns_number 36167
_diffrn_reflns_point_group_measured_fraction_full 0.999
_diffrn_reflns_point_group_measured_fraction_max 0.993
_diffrn_reflns_theta_full 74.3338
_diffrn_reflns_theta_max 73.4183
_diffrn_reflns_theta_min 3.8207
_diffrn_source 'micro-focus sealed X-ray tube'
_exptl_absorpt_coefficient_mu 2.894
_exptl_absorpt_correction_T_max 1
_exptl_absorpt_correction_T_min 0.542
_exptl_absorpt_correction_type gaussian
_exptl_absorpt_process_details
;
        CrysAlisPro 1.171.39.46 (Rigaku Oxford Diffraction, 2018)
Numerical absorption correction based on gaussian integration over
                        a multifaceted crystal model
        Empirical absorption correction using spherical harmonics,
 implemented in SCALE3 ABSPACK scaling algorithm.
;
_exptl_crystal_colour colourless
_exptl_crystal_density_diffrn 1.257
_exptl_crystal_density_method 'not measured'
_exptl_crystal_description plate
_exptl_crystal_F_000 1888.0
_exptl_crystal_size_max 0.219
_exptl_crystal_size_mid 0.088
_exptl_crystal_size_min 0.071
_refine_diff_density_max 0.569
_refine_diff_density_min -0.642
_refine_diff_density_rms 0.055
_refine_ls_extinction_method none
_refine_ls_goodness_of_fit_ref 1.006
_refine_ls_hydrogen_treatment constr
_refine_ls_matrix_type full
_refine_ls_number_constraints 0
_refine_ls_number_parameters 499
_refine_ls_number_reflns 9384
_refine_ls_number_restraints 0
_refine_ls_restrained_S_all 1.006
_refine_ls_R_factor_all 0.0436
_refine_ls_R_factor_gt 0.035
_refine_ls_shift/su_max 0.001
_refine_ls_shift/su_mean 0
_refine_ls_structure_factor_coef Fsqd
_refine_ls_weighting_details 'w=1/[\s^2^(Fo^2^)+(0.0473P)^2^+2.3498P] where P=(Fo^2^+2Fc^2^)/3'
_refine_ls_weighting_scheme calc
_refine_ls_wR_factor_gt 0.0866
_refine_ls_wR_factor_ref 0.0918
_reflns_number_gt 8048
_reflns_number_total 9384
_reflns_threshold_expression 'I > 2\s(I)'
_cod_data_source_file d0cc07448a2.cif
_cod_data_source_block '[K(THF)][2-Se]'
_cod_depositor_comments 'Adding full bibliography for 7127904--7127909.cif.'
_cod_original_cell_volume 4693.51(12)
_cod_database_code 7127909

loop_
_symmetry_equiv_pos_as_xyz
'x, y, z'
'-x+1/2, y+1/2, -z+1/2'
'-x, -y, -z'
'x-1/2, -y-1/2, z-1/2'

loop_
_atom_site_label
_atom_site_type_symbol
_atom_site_fract_x
_atom_site_fract_y
_atom_site_fract_z
_atom_site_U_iso_or_equiv
_atom_site_adp_type
_atom_site_occupancy
_atom_site_calc_flag
_atom_site_disorder_assembly
_atom_site_disorder_group
Se Se 0.21874(2) 0.55621(2) 0.01808(2) 0.02794(7) Uani 1 d . .
K K 0.54926(3) 0.62203(3) 0.05393(2) 0.02887(10) Uani 1 d . .
Si1 Si 0.17223(3) 0.91875(4) 0.07501(2) 0.01908(10) Uani 1 d . .
Si2 Si 0.23018(3) 0.92256(4) -0.05030(2) 0.02014(11) Uani 1 d . .
Al Al 0.25324(3) 0.73107(4) 0.02169(2) 0.01866(11) Uani 1 d . .
O1 O 0.18691(9) 0.96542(10) 0.00927(6) 0.0246(3) Uani 1 d . .
O2 O 0.64118(11) 0.75739(13) -0.00653(7) 0.0377(4) Uani 1 d . .
O3 O 0.70187(11) 0.64281(14) 0.11690(8) 0.0405(4) Uani 1 d . .
O4 O 0.50213(12) 0.57630(15) 0.16143(8) 0.0436(4) Uani 1 d . .
N1 N 0.23698(9) 0.81378(11) 0.08406(6) 0.0176(3) Uani 1 d . .
N2 N 0.22202(10) 0.79519(12) -0.04768(7) 0.0190(3) Uani 1 d . .
C1 C 0.27211(12) 0.79213(14) 0.14357(8) 0.0190(3) Uani 1 d . .
C2 C 0.35160(12) 0.83590(15) 0.16444(8) 0.0217(4) Uani 1 d . .
C3 C 0.38322(14) 0.81667(18) 0.22226(9) 0.0316(5) Uani 1 d . .
H3 H 0.4367 0.8456 0.2362 0.038 Uiso 1 calc . .
C4 C 0.33892(15) 0.7566(2) 0.25996(9) 0.0365(5) Uani 1 d . .
H4 H 0.3614 0.7449 0.2993 0.044 Uiso 1 calc . .
C5 C 0.26189(14) 0.71400(18) 0.23972(9) 0.0317(5) Uani 1 d . .
H5 H 0.2315 0.6726 0.2656 0.038 Uiso 1 calc . .
C6 C 0.22713(12) 0.73011(15) 0.18191(9) 0.0229(4) Uani 1 d . .
C7 C 0.40512(12) 0.90173(15) 0.12613(9) 0.0235(4) Uani 1 d . .
H7 H 0.3659 0.927 0.0927 0.028 Uiso 1 calc . .
C8 C 0.44415(14) 0.99204(16) 0.15935(10) 0.0317(4) Uani 1 d . .
H8A H 0.4881 0.9697 0.1894 0.048 Uiso 1 calc . .
H8B H 0.3982 1.0278 0.1786 0.048 Uiso 1 calc . .
H8C H 0.4711 1.0362 0.1312 0.048 Uiso 1 calc . .
C9 C 0.47779(14) 0.84268(17) 0.09925(11) 0.0337(5) Uani 1 d . .
H9A H 0.5156 0.814 0.1311 0.05 Uiso 1 calc . .
H9B H 0.5118 0.8868 0.0751 0.05 Uiso 1 calc . .
H9C H 0.4526 0.7893 0.0743 0.05 Uiso 1 calc . .
C10 C 0.14060(13) 0.68113(16) 0.16493(9) 0.0270(4) Uani 1 d . .
H10 H 0.1247 0.6969 0.1225 0.032 Uiso 1 calc . .
C11 C 0.1449(2) 0.56787(18) 0.17168(12) 0.0448(6) Uani 1 d . .
H11A H 0.1578 0.5509 0.2134 0.067 Uiso 1 calc . .
H11B H 0.1908 0.5416 0.1478 0.067 Uiso 1 calc . .
H11C H 0.0891 0.5388 0.1582 0.067 Uiso 1 calc . .
C12 C 0.06966(14) 0.7225(2) 0.20281(11) 0.0397(5) Uani 1 d . .
H12A H 0.0818 0.7032 0.2443 0.06 Uiso 1 calc . .
H12B H 0.0132 0.6956 0.1886 0.06 Uiso 1 calc . .
H12C H 0.0685 0.795 0.1998 0.06 Uiso 1 calc . .
C13 C 0.20294(13) 1.01533(15) 0.13124(9) 0.0268(4) Uani 1 d . .
H13A H 0.2591 1.0442 0.1225 0.04 Uiso 1 calc . .
H13B H 0.2073 0.9851 0.1708 0.04 Uiso 1 calc . .
H13C H 0.1586 1.0675 0.1301 0.04 Uiso 1 calc . .
C14 C 0.05336(13) 0.89413(16) 0.07840(10) 0.0297(4) Uani 1 d . .
H14A H 0.0205 0.9472 0.0577 0.045 Uiso 1 calc . .
H14B H 0.0381 0.8919 0.1199 0.045 Uiso 1 calc . .
H14C H 0.0391 0.8304 0.0594 0.045 Uiso 1 calc . .
C15 C 0.34456(14) 0.96807(17) -0.04651(10) 0.0314(4) Uani 1 d . .
H15A H 0.3452 1.04 -0.04 0.047 Uiso 1 calc . .
H15B H 0.3712 0.953 -0.0838 0.047 Uiso 1 calc . .
H15C H 0.3774 0.9352 -0.0137 0.047 Uiso 1 calc . .
C16 C 0.17260(15) 0.97504(17) -0.11770(9) 0.0330(5) Uani 1 d . .
H16A H 0.1132 0.9492 -0.1212 0.049 Uiso 1 calc . .
H16B H 0.2032 0.9561 -0.1528 0.049 Uiso 1 calc . .
H16C H 0.171 1.0475 -0.1146 0.049 Uiso 1 calc . .
C17 C 0.19182(12) 0.74073(13) -0.09944(8) 0.0192(3) Uani 1 d . .
C18 C 0.24760(13) 0.71976(15) -0.14507(9) 0.0241(4) Uani 1 d . .
C19 C 0.21495(15) 0.67232(16) -0.19651(9) 0.0298(4) Uani 1 d . .
H19 H 0.2524 0.66 -0.2276 0.036 Uiso 1 calc . .
C20 C 0.12901(16) 0.64294(18) -0.20302(10) 0.0346(5) Uani 1 d . .
H20 H 0.1073 0.612 -0.2386 0.042 Uiso 1 calc . .
C21 C 0.07512(14) 0.65911(16) -0.15704(10) 0.0303(4) Uani 1 d . .
H21 H 0.0166 0.6372 -0.161 0.036 Uiso 1 calc . .
C22 C 0.10468(12) 0.70679(14) -0.10508(8) 0.0226(4) Uani 1 d . .
C23 C 0.34387(14) 0.74314(18) -0.13923(10) 0.0341(5) Uani 1 d . .
H23 H 0.3552 0.7793 -0.1009 0.041 Uiso 1 calc . .
C24 C 0.3729(2) 0.8106(3) -0.18873(13) 0.0653(10) Uani 1 d . .
H24A H 0.4344 0.827 -0.1815 0.098 Uiso 1 calc . .
H24B H 0.3384 0.8718 -0.1895 0.098 Uiso 1 calc . .
H24C H 0.3643 0.7764 -0.2269 0.098 Uiso 1 calc . .
C25 C 0.39662(16) 0.6461(2) -0.13547(15) 0.0543(8) Uani 1 d . .
H25A H 0.3767 0.605 -0.1031 0.082 Uiso 1 calc . .
H25B H 0.4583 0.6616 -0.1279 0.082 Uiso 1 calc . .
H25C H 0.3885 0.6099 -0.173 0.082 Uiso 1 calc . .
C26 C 0.04247(13) 0.72215(16) -0.05625(9) 0.0277(4) Uani 1 d . .
H26 H 0.0776 0.7399 -0.0192 0.033 Uiso 1 calc . .
C27 C -0.02005(16) 0.8079(2) -0.07077(11) 0.0393(5) Uani 1 d . .
H27A H 0.0129 0.8696 -0.0742 0.059 Uiso 1 calc . .
H27B H -0.0604 0.8146 -0.0391 0.059 Uiso 1 calc . .
H27C H -0.0527 0.7944 -0.1084 0.059 Uiso 1 calc . .
C28 C -0.00932(18) 0.6284(2) -0.04353(14) 0.0499(7) Uani 1 d . .
H28A H -0.0481 0.6124 -0.0781 0.075 Uiso 1 calc . .
H28B H -0.0438 0.6397 -0.009 0.075 Uiso 1 calc . .
H28C H 0.0307 0.573 -0.0354 0.075 Uiso 1 calc . .
C29 C 0.60107(17) 0.80075(19) -0.05850(11) 0.0395(5) Uani 1 d . .
H29A H 0.6158 0.8721 -0.0609 0.047 Uiso 1 calc . .
H29B H 0.5372 0.7939 -0.0588 0.047 Uiso 1 calc . .
C30 C 0.63685(18) 0.7439(2) -0.10958(12) 0.0495(7) Uani 1 d . .
H30A H 0.6403 0.7868 -0.1449 0.059 Uiso 1 calc . .
H30B H 0.6002 0.6856 -0.1202 0.059 Uiso 1 calc . .
C31 C 0.72630(17) 0.7120(2) -0.08627(11) 0.0423(6) Uani 1 d . .
H31A H 0.7718 0.748 -0.1067 0.051 Uiso 1 calc . .
H31B H 0.7345 0.6398 -0.0918 0.051 Uiso 1 calc . .
C32 C 0.72925(16) 0.7384(2) -0.02070(11) 0.0427(6) Uani 1 d . .
H32A H 0.7538 0.6828 0.0035 0.051 Uiso 1 calc . .
H32B H 0.7656 0.798 -0.0129 0.051 Uiso 1 calc . .
C33 C 0.76315(17) 0.5711(2) 0.14021(12) 0.0418(6) Uani 1 d . .
H33A H 0.7574 0.508 0.1179 0.05 Uiso 1 calc . .
H33B H 0.7544 0.5577 0.1825 0.05 Uiso 1 calc . .
C34 C 0.85113(18) 0.6175(2) 0.13282(16) 0.0525(7) Uani 1 d . .
H34A H 0.8755 0.5952 0.0955 0.063 Uiso 1 calc . .
H34B H 0.8921 0.5999 0.1664 0.063 Uiso 1 calc . .
C35 C 0.83384(17) 0.7292(2) 0.13139(13) 0.0448(6) Uani 1 d . .
H35A H 0.8644 0.7628 0.1655 0.054 Uiso 1 calc . .
H35B H 0.8527 0.7591 0.0942 0.054 Uiso 1 calc . .
C36 C 0.73578(18) 0.7369(2) 0.13505(12) 0.0467(6) Uani 1 d . .
H36A H 0.7207 0.7519 0.1761 0.056 Uiso 1 calc . .
H36B H 0.712 0.7899 0.1085 0.056 Uiso 1 calc . .
C37 C 0.53902(18) 0.5929(2) 0.22027(12) 0.0470(6) Uani 1 d . .
H37A H 0.5322 0.6633 0.2317 0.056 Uiso 1 calc . .
H37B H 0.6016 0.5765 0.2225 0.056 Uiso 1 calc . .
C38 C 0.49069(19) 0.5261(3) 0.26106(12) 0.0520(7) Uani 1 d . .
H38A H 0.4691 0.5644 0.2946 0.062 Uiso 1 calc . .
H38B H 0.5288 0.4722 0.277 0.062 Uiso 1 calc . .
C39 C 0.4159(2) 0.4842(3) 0.22258(11) 0.0529(7) Uani 1 d . .
H39A H 0.4257 0.4133 0.2136 0.064 Uiso 1 calc . .
H39B H 0.3606 0.4907 0.2424 0.064 Uiso 1 calc . .
C40 C 0.41448(17) 0.5459(2) 0.16685(11) 0.0411(5) Uani 1 d . .
H40A H 0.3937 0.5062 0.132 0.049 Uiso 1 calc . .
H40B H 0.3761 0.6043 0.1702 0.049 Uiso 1 calc . .
O1C O 0.36090(9) 0.67390(11) 0.02485(6) 0.0281(3) Uani 1 d . .
O2C O 0.39766(11) 0.51368(13) 0.01770(8) 0.0384(4) Uani 1 d . .
C1C C 0.34226(13) 0.57870(16) 0.01981(9) 0.0255(4) Uani 1 d . .

loop_
_atom_site_aniso_label
_atom_site_aniso_U_11
_atom_site_aniso_U_22
_atom_site_aniso_U_33
_atom_site_aniso_U_23
_atom_site_aniso_U_13
_atom_site_aniso_U_12
Se 0.03285(12) 0.02110(11) 0.02968(12) -0.00097(8) 0.00007(8) 0.00066(8)
K 0.0325(2) 0.0274(2) 0.0271(2) -0.00239(16) 0.00562(17) 0.00119(16)
Si1 0.0198(2) 0.0189(2) 0.0187(2) -0.00127(18) 0.00259(18) 0.00327(17)
Si2 0.0233(2) 0.0192(2) 0.0180(2) 0.00089(18) 0.00194(18) -0.00159(18)
Al 0.0204(2) 0.0191(3) 0.0162(2) -0.00242(19) -0.00083(19) 0.0030(2)
O1 0.0327(7) 0.0208(6) 0.0205(6) 0.0021(5) 0.0035(5) 0.0068(5)
O2 0.0416(9) 0.0398(9) 0.0324(8) 0.0104(7) 0.0094(7) 0.0060(7)
O3 0.0380(9) 0.0455(10) 0.0374(9) 0.0023(8) -0.0031(7) -0.0058(7)
O4 0.0460(10) 0.0540(11) 0.0317(9) 0.0104(8) 0.0109(7) 0.0062(8)
N1 0.0186(7) 0.0193(7) 0.0148(7) -0.0006(6) -0.0006(5) 0.0017(5)
N2 0.0216(7) 0.0187(7) 0.0166(7) -0.0013(6) 0.0002(6) -0.0019(6)
C1 0.0202(8) 0.0196(8) 0.0170(8) -0.0016(7) 0.0006(7) 0.0034(7)
C2 0.0204(8) 0.0252(9) 0.0195(9) -0.0026(7) 0.0003(7) 0.0000(7)
C3 0.0261(10) 0.0449(12) 0.0230(10) 0.0010(9) -0.0050(8) -0.0032(9)
C4 0.0344(11) 0.0551(15) 0.0192(9) 0.0072(9) -0.0042(8) -0.0004(10)
C5 0.0314(11) 0.0422(12) 0.0218(10) 0.0090(9) 0.0045(8) 0.0015(9)
C6 0.0224(9) 0.0249(9) 0.0216(9) 0.0007(7) 0.0043(7) 0.0014(7)
C7 0.0222(9) 0.0241(9) 0.0242(9) -0.0026(8) -0.0004(7) -0.0025(7)
C8 0.0328(11) 0.0265(10) 0.0352(11) -0.0049(9) -0.0047(9) -0.0031(8)
C9 0.0247(10) 0.0307(11) 0.0466(13) -0.0080(10) 0.0113(9) -0.0035(8)
C10 0.0286(10) 0.0283(10) 0.0245(9) 0.0000(8) 0.0049(8) -0.0069(8)
C11 0.0680(18) 0.0295(12) 0.0378(13) 0.0002(10) 0.0107(12) -0.0131(11)
C12 0.0250(10) 0.0591(16) 0.0357(12) -0.0026(11) 0.0077(9) -0.0075(10)
C13 0.0294(10) 0.0243(9) 0.0270(10) -0.0059(8) 0.0044(8) 0.0047(8)
C14 0.0234(9) 0.0310(10) 0.0348(11) -0.0022(9) 0.0036(8) 0.0044(8)
C15 0.0323(10) 0.0301(10) 0.0323(11) -0.0039(9) 0.0053(9) -0.0103(8)
C16 0.0437(12) 0.0293(11) 0.0256(10) 0.0059(8) -0.0008(9) 0.0001(9)
C17 0.0220(9) 0.0185(8) 0.0166(8) 0.0011(7) -0.0028(7) -0.0018(7)
C18 0.0281(10) 0.0250(9) 0.0194(9) -0.0016(7) 0.0023(7) -0.0029(7)
C19 0.0397(11) 0.0305(10) 0.0190(9) -0.0034(8) 0.0002(8) -0.0025(9)
C20 0.0432(12) 0.0361(12) 0.0232(10) -0.0070(9) -0.0097(9) -0.0011(9)
C21 0.0273(10) 0.0323(11) 0.0299(10) -0.0016(9) -0.0110(8) -0.0019(8)
C22 0.0225(9) 0.0223(9) 0.0224(9) 0.0037(7) -0.0041(7) 0.0002(7)
C23 0.0305(11) 0.0415(12) 0.0315(11) -0.0142(10) 0.0133(9) -0.0127(9)
C24 0.082(2) 0.079(2) 0.0385(14) -0.0164(15) 0.0312(15) -0.0496(19)
C25 0.0274(11) 0.0575(17) 0.078(2) -0.0331(16) 0.0063(12) 0.0019(11)
C26 0.0201(9) 0.0323(11) 0.0303(10) 0.0027(8) -0.0009(8) -0.0018(8)
C27 0.0347(12) 0.0418(13) 0.0414(13) -0.0021(10) 0.0009(10) 0.0101(10)
C28 0.0429(14) 0.0426(14) 0.0659(18) 0.0075(13) 0.0184(13) -0.0065(11)
C29 0.0445(13) 0.0393(13) 0.0344(12) 0.0023(10) -0.0023(10) 0.0069(10)
C30 0.0424(14) 0.0637(18) 0.0414(14) -0.0163(13) -0.0055(11) 0.0040(12)
C31 0.0473(14) 0.0440(14) 0.0365(12) 0.0062(11) 0.0095(11) 0.0067(11)
C32 0.0365(12) 0.0537(15) 0.0381(13) 0.0077(11) 0.0048(10) 0.0053(11)
C33 0.0430(13) 0.0401(13) 0.0420(13) 0.0059(11) -0.0014(10) -0.0034(10)
C34 0.0382(13) 0.0387(14) 0.080(2) -0.0037(14) -0.0037(13) -0.0055(11)
C35 0.0444(14) 0.0377(13) 0.0507(15) 0.0004(11) -0.0112(11) -0.0082(11)
C36 0.0513(15) 0.0465(15) 0.0412(14) -0.0102(11) -0.0073(12) 0.0044(12)
C37 0.0455(14) 0.0563(16) 0.0397(13) -0.0026(12) 0.0058(11) 0.0015(12)
C38 0.0518(16) 0.076(2) 0.0284(12) 0.0087(13) 0.0034(11) 0.0009(14)
C39 0.0636(18) 0.0673(19) 0.0282(12) 0.0078(12) 0.0061(12) -0.0146(15)
C40 0.0419(13) 0.0493(14) 0.0324(12) 0.0032(11) 0.0042(10) 0.0069(11)
O1C 0.0240(7) 0.0308(7) 0.0290(7) -0.0068(6) -0.0025(6) 0.0040(6)
O2C 0.0375(9) 0.0368(9) 0.0405(9) -0.0107(7) -0.0005(7) 0.0147(7)
C1C 0.0232(9) 0.0314(10) 0.0215(9) -0.0070(8) -0.0013(7) 0.0097(8)

loop_
_atom_type_symbol
_atom_type_description
_atom_type_scat_dispersion_real
_atom_type_scat_dispersion_imag
_atom_type_scat_source
C C 0.0181 0.0091 'International Tables Vol C Tables 4.2.6.8 and 6.1.1.4'
H H 0 0 'International Tables Vol C Tables 4.2.6.8 and 6.1.1.4'
N N 0.0311 0.018 'International Tables Vol C Tables 4.2.6.8 and 6.1.1.4'
O O 0.0492 0.0322 'International Tables Vol C Tables 4.2.6.8 and 6.1.1.4'
Al Al 0.213 0.2455 'International Tables Vol C Tables 4.2.6.8 and 6.1.1.4'
Si Si 0.2541 0.3302 'International Tables Vol C Tables 4.2.6.8 and 6.1.1.4'
K K 0.3868 1.0657 'International Tables Vol C Tables 4.2.6.8 and 6.1.1.4'
Se Se -0.7943 1.1372 'International Tables Vol C Tables 4.2.6.8 and 6.1.1.4'

loop_
_exptl_crystal_face_index_h
_exptl_crystal_face_index_k
_exptl_crystal_face_index_l
_exptl_crystal_face_perp_dist
-8 -5 1 0.038
8 5 -2 0.0343
-1 1 -14 0.0931
-10 -1 2 0.0357
-1 9 2 0.0127
10 -2 -3 0.0551
4 -8 -2 0.0497
6 7 0 0.0265
8 4 6 0.0757
0 0 15 0.1163
-6 -4 10 0.0867
0 8 7 0.0408
-4 -8 -4 0.0665
-8 -1 -7 0.0674
9 -1 -8 0.0766

loop_
_geom_angle_atom_site_label_1
_geom_angle_atom_site_label_2
_geom_angle_atom_site_label_3
_geom_angle
_geom_angle_site_symmetry_1
_geom_angle_site_symmetry_3
_geom_angle_publ_flag
C1C Se Al 68.30(6) . . ?
O2C K O4 121.27(6) 3_665 . ?
O2C K O3 96.01(6) 3_665 . ?
O4 K O3 79.46(6) . . ?
O2C K O2 88.14(6) 3_665 . ?
O4 K O2 142.52(6) . . ?
O3 K O2 74.39(5) . . ?
O2C K O2C 75.10(6) 3_665 . ?
O4 K O2C 83.12(6) . . ?
O3 K O2C 152.45(6) . . ?
O2 K O2C 130.07(5) . . ?
O2C K O1C 111.06(5) 3_665 . ?
O4 K O1C 86.71(5) . . ?
O3 K O1C 152.92(5) . . ?
O2 K O1C 104.93(5) . . ?
O2C K O1C 44.77(4) . . ?
O2C K C1C 93.73(5) 3_665 . ?
O4 K C1C 81.98(6) . . ?
O3 K C1C 161.44(5) . . ?
O2 K C1C 121.78(5) . . ?
O2C K C1C 21.45(5) . . ?
O1C K C1C 23.57(5) . . ?
O2C K C40 117.61(6) 3_665 . ?
O4 K C40 21.03(6) . . ?
O3 K C40 100.45(6) . . ?
O2 K C40 154.24(6) . . ?
O2C K C40 63.24(6) . . ?
O1C K C40 68.05(5) . . ?
C1C K C40 60.99(6) . . ?
O2C K K 39.45(4) 3_665 3_665 ?
O4 K K 103.55(5) . 3_665 ?
O3 K K 130.25(4) . 3_665 ?
O2 K K 113.81(4) . 3_665 ?
O2C K K 35.65(3) . 3_665 ?
O1C K K 75.52(3) . 3_665 ?
C1C K K 55.06(4) . 3_665 ?
C40 K K 89.05(5) . 3_665 ?
O1 Si1 N1 108.10(7) . . ?
O1 Si1 C13 107.88(9) . . ?
N1 Si1 C13 111.48(8) . . ?
O1 Si1 C14 106.92(9) . . ?
N1 Si1 C14 114.20(9) . . ?
C13 Si1 C14 107.99(9) . . ?
O1 Si2 N2 106.78(8) . . ?
O1 Si2 C16 109.88(9) . . ?
N2 Si2 C16 112.00(9) . . ?
O1 Si2 C15 105.93(9) . . ?
N2 Si2 C15 113.38(9) . . ?
C16 Si2 C15 108.66(10) . . ?
N1 Al O1C 113.03(7) . . ?
N1 Al N2 109.39(7) . . ?
O1C Al N2 115.28(7) . . ?
N1 Al Se 125.58(6) . . ?
O1C Al Se 77.80(5) . . ?
N2 Al Se 112.61(5) . . ?
N1 Al C1C 128.40(7) . . ?
O1C Al C1C 31.40(7) . . ?
N2 Al C1C 119.81(7) . . ?
Se Al C1C 46.46(5) . . ?
Si2 O1 Si1 133.72(9) . . ?
C29 O2 C32 105.22(18) . . ?
C29 O2 K 118.31(15) . . ?
C32 O2 K 121.22(14) . . ?
C36 O3 C33 105.71(19) . . ?
C36 O3 K 122.74(15) . . ?
C33 O3 K 131.54(15) . . ?
C40 O4 C37 107.13(19) . . ?
C40 O4 K 117.18(14) . . ?
C37 O4 K 134.34(16) . . ?
C1 N1 Si1 117.08(12) . . ?
C1 N1 Al 122.17(12) . . ?
Si1 N1 Al 120.63(8) . . ?
C17 N2 Si2 120.16(12) . . ?
C17 N2 Al 120.92(12) . . ?
Si2 N2 Al 118.92(9) . . ?
C6 C1 C2 119.20(17) . . ?
C6 C1 N1 121.06(16) . . ?
C2 C1 N1 119.72(17) . . ?
C3 C2 C1 119.03(18) . . ?
C3 C2 C7 118.09(17) . . ?
C1 C2 C7 122.86(17) . . ?
C2 C3 C4 121.81(19) . . ?
C2 C3 H3 119.1 . . ?
C4 C3 H3 119.1 . . ?
C5 C4 C3 119.19(19) . . ?
C5 C4 H4 120.4 . . ?
C3 C4 H4 120.4 . . ?
C4 C5 C6 121.6(2) . . ?
C4 C5 H5 119.2 . . ?
C6 C5 H5 119.2 . . ?
C5 C6 C1 119.17(18) . . ?
C5 C6 C10 116.95(18) . . ?
C1 C6 C10 123.86(17) . . ?
C2 C7 C9 110.96(17) . . ?
C2 C7 C8 113.33(17) . . ?
C9 C7 C8 109.29(17) . . ?
C2 C7 H7 107.7 . . ?
C9 C7 H7 107.7 . . ?
C8 C7 H7 107.7 . . ?
C7 C8 H8A 109.5 . . ?
C7 C8 H8B 109.5 . . ?
H8A C8 H8B 109.5 . . ?
C7 C8 H8C 109.5 . . ?
H8A C8 H8C 109.5 . . ?
H8B C8 H8C 109.5 . . ?
C7 C9 H9A 109.5 . . ?
C7 C9 H9B 109.5 . . ?
H9A C9 H9B 109.5 . . ?
C7 C9 H9C 109.5 . . ?
H9A C9 H9C 109.5 . . ?
H9B C9 H9C 109.5 . . ?
C6 C10 C12 110.29(17) . . ?
C6 C10 C11 111.96(19) . . ?
C12 C10 C11 109.5(2) . . ?
C6 C10 H10 108.3 . . ?
C12 C10 H10 108.3 . . ?
C11 C10 H10 108.3 . . ?
C10 C11 H11A 109.5 . . ?
C10 C11 H11B 109.5 . . ?
H11A C11 H11B 109.5 . . ?
C10 C11 H11C 109.5 . . ?
H11A C11 H11C 109.5 . . ?
H11B C11 H11C 109.5 . . ?
C10 C12 H12A 109.5 . . ?
C10 C12 H12B 109.5 . . ?
H12A C12 H12B 109.5 . . ?
C10 C12 H12C 109.5 . . ?
H12A C12 H12C 109.5 . . ?
H12B C12 H12C 109.5 . . ?
Si1 C13 H13A 109.5 . . ?
Si1 C13 H13B 109.5 . . ?
H13A C13 H13B 109.5 . . ?
Si1 C13 H13C 109.5 . . ?
H13A C13 H13C 109.5 . . ?
H13B C13 H13C 109.5 . . ?
Si1 C14 H14A 109.5 . . ?
Si1 C14 H14B 109.5 . . ?
H14A C14 H14B 109.5 . . ?
Si1 C14 H14C 109.5 . . ?
H14A C14 H14C 109.5 . . ?
H14B C14 H14C 109.5 . . ?
Si2 C15 H15A 109.5 . . ?
Si2 C15 H15B 109.5 . . ?
H15A C15 H15B 109.5 . . ?
Si2 C15 H15C 109.5 . . ?
H15A C15 H15C 109.5 . . ?
H15B C15 H15C 109.5 . . ?
Si2 C16 H16A 109.5 . . ?
Si2 C16 H16B 109.5 . . ?
H16A C16 H16B 109.5 . . ?
Si2 C16 H16C 109.5 . . ?
H16A C16 H16C 109.5 . . ?
H16B C16 H16C 109.5 . . ?
C18 C17 C22 119.00(17) . . ?
C18 C17 N2 120.99(16) . . ?
C22 C17 N2 120.02(17) . . ?
C19 C18 C17 119.64(18) . . ?
C19 C18 C23 118.26(18) . . ?
C17 C18 C23 122.05(17) . . ?
C20 C19 C18 121.2(2) . . ?
C20 C19 H19 119.4 . . ?
C18 C19 H19 119.4 . . ?
C19 C20 C21 119.21(19) . . ?
C19 C20 H20 120.4 . . ?
C21 C20 H20 120.4 . . ?
C20 C21 C22 121.5(2) . . ?
C20 C21 H21 119.2 . . ?
C22 C21 H21 119.2 . . ?
C21 C22 C17 119.22(19) . . ?
C21 C22 C26 119.04(18) . . ?
C17 C22 C26 121.74(17) . . ?
C18 C23 C24 112.7(2) . . ?
C18 C23 C25 109.91(19) . . ?
C24 C23 C25 111.7(2) . . ?
C18 C23 H23 107.4 . . ?
C24 C23 H23 107.4 . . ?
C25 C23 H23 107.4 . . ?
C23 C24 H24A 109.5 . . ?
C23 C24 H24B 109.5 . . ?
H24A C24 H24B 109.5 . . ?
C23 C24 H24C 109.5 . . ?
H24A C24 H24C 109.5 . . ?
H24B C24 H24C 109.5 . . ?
C23 C25 H25A 109.5 . . ?
C23 C25 H25B 109.5 . . ?
H25A C25 H25B 109.5 . . ?
C23 C25 H25C 109.5 . . ?
H25A C25 H25C 109.5 . . ?
H25B C25 H25C 109.5 . . ?
C22 C26 C28 112.49(19) . . ?
C22 C26 C27 111.39(18) . . ?
C28 C26 C27 109.50(19) . . ?
C22 C26 H26 107.8 . . ?
C28 C26 H26 107.8 . . ?
C27 C26 H26 107.8 . . ?
C26 C27 H27A 109.5 . . ?
C26 C27 H27B 109.5 . . ?
H27A C27 H27B 109.5 . . ?
C26 C27 H27C 109.5 . . ?
H27A C27 H27C 109.5 . . ?
H27B C27 H27C 109.5 . . ?
C26 C28 H28A 109.5 . . ?
C26 C28 H28B 109.5 . . ?
H28A C28 H28B 109.5 . . ?
C26 C28 H28C 109.5 . . ?
H28A C28 H28C 109.5 . . ?
H28B C28 H28C 109.5 . . ?
O2 C29 C30 105.1(2) . . ?
O2 C29 H29A 110.7 . . ?
C30 C29 H29A 110.7 . . ?
O2 C29 H29B 110.7 . . ?
C30 C29 H29B 110.7 . . ?
H29A C29 H29B 108.8 . . ?
C29 C30 C31 104.1(2) . . ?
C29 C30 H30A 110.9 . . ?
C31 C30 H30A 110.9 . . ?
C29 C30 H30B 110.9 . . ?
C31 C30 H30B 110.9 . . ?
H30A C30 H30B 109 . . ?
C30 C31 C32 104.4(2) . . ?
C30 C31 H31A 110.9 . . ?
C32 C31 H31A 110.9 . . ?
C30 C31 H31B 110.9 . . ?
C32 C31 H31B 110.9 . . ?
H31A C31 H31B 108.9 . . ?
O2 C32 C31 106.4(2) . . ?
O2 C32 H32A 110.5 . . ?
C31 C32 H32A 110.5 . . ?
O2 C32 H32B 110.5 . . ?
C31 C32 H32B 110.5 . . ?
H32A C32 H32B 108.6 . . ?
O3 C33 C34 105.0(2) . . ?
O3 C33 H33A 110.7 . . ?
C34 C33 H33A 110.7 . . ?
O3 C33 H33B 110.7 . . ?
C34 C33 H33B 110.7 . . ?
H33A C33 H33B 108.8 . . ?
C33 C34 C35 104.6(2) . . ?
C33 C34 H34A 110.8 . . ?
C35 C34 H34A 110.8 . . ?
C33 C34 H34B 110.8 . . ?
C35 C34 H34B 110.8 . . ?
H34A C34 H34B 108.9 . . ?
C36 C35 C34 103.8(2) . . ?
C36 C35 H35A 111 . . ?
C34 C35 H35A 111 . . ?
C36 C35 H35B 111 . . ?
C34 C35 H35B 111 . . ?
H35A C35 H35B 109 . . ?
O3 C36 C35 105.9(2) . . ?
O3 C36 H36A 110.5 . . ?
C35 C36 H36A 110.5 . . ?
O3 C36 H36B 110.5 . . ?
C35 C36 H36B 110.5 . . ?
H36A C36 H36B 108.7 . . ?
O4 C37 C38 106.7(2) . . ?
O4 C37 H37A 110.4 . . ?
C38 C37 H37A 110.4 . . ?
O4 C37 H37B 110.4 . . ?
C38 C37 H37B 110.4 . . ?
H37A C37 H37B 108.6 . . ?
C37 C38 C39 104.9(2) . . ?
C37 C38 H38A 110.8 . . ?
C39 C38 H38A 110.8 . . ?
C37 C38 H38B 110.8 . . ?
C39 C38 H38B 110.8 . . ?
H38A C38 H38B 108.8 . . ?
C40 C39 C38 104.4(2) . . ?
C40 C39 H39A 110.9 . . ?
C38 C39 H39A 110.9 . . ?
C40 C39 H39B 110.9 . . ?
C38 C39 H39B 110.9 . . ?
H39A C39 H39B 108.9 . . ?
O4 C40 C39 105.1(2) . . ?
O4 C40 K 41.79(10) . . ?
C39 C40 K 141.39(18) . . ?
O4 C40 H40A 110.7 . . ?
C39 C40 H40A 110.7 . . ?
K C40 H40A 76.2 . . ?
O4 C40 H40B 110.7 . . ?
C39 C40 H40B 110.7 . . ?
K C40 H40B 101.8 . . ?
H40A C40 H40B 108.8 . . ?
C1C O1C Al 102.30(12) . . ?
C1C O1C K 89.79(11) . . ?
Al O1C K 164.85(7) . . ?
C1C O2C K 140.33(14) . 3_665 ?
C1C O2C K 100.75(14) . . ?
K O2C K 104.90(6) 3_665 . ?
O2C C1C O1C 123.3(2) . . ?
O2C C1C Se 125.27(18) . . ?
O1C C1C Se 111.42(13) . . ?
O2C C1C Al 169.37(18) . . ?
O1C C1C Al 46.30(9) . . ?
Se C1C Al 65.23(6) . . ?
O2C C1C K 57.80(12) . . ?
O1C C1C K 66.64(10) . . ?
Se C1C K 167.58(9) . . ?
Al C1C K 112.41(7) . . ?

loop_
_geom_bond_atom_site_label_1
_geom_bond_atom_site_label_2
_geom_bond_distance
_geom_bond_site_symmetry_2
_geom_bond_publ_flag
Se C1C 1.929(2) . ?
Se Al 2.4162(6) . ?
K O2C 2.6048(16) 3_665 ?
K O4 2.6476(17) . ?
K O3 2.6974(17) . ?
K O2 2.7250(17) . ?
K O2C 2.8395(18) . ?
K O1C 3.0266(14) . ?
K C1C 3.297(2) . ?
K C40 3.534(3) . ?
K K 4.3187(9) 3_665 ?
Si1 O1 1.6406(14) . ?
Si1 N1 1.7376(16) . ?
Si1 C13 1.862(2) . ?
Si1 C14 1.871(2) . ?
Si2 O1 1.6411(14) . ?
Si2 N2 1.7223(16) . ?
Si2 C16 1.860(2) . ?
Si2 C15 1.867(2) . ?
Al N1 1.8253(16) . ?
Al O1C 1.8295(15) . ?
Al N2 1.8305(16) . ?
Al C1C 2.472(2) . ?
O2 C29 1.422(3) . ?
O2 C32 1.437(3) . ?
O3 C36 1.423(3) . ?
O3 C33 1.432(3) . ?
O4 C40 1.426(3) . ?
O4 C37 1.434(3) . ?
N1 C1 1.451(2) . ?
N2 C17 1.436(2) . ?
C1 C6 1.414(3) . ?
C1 C2 1.418(3) . ?
C2 C3 1.393(3) . ?
C2 C7 1.517(3) . ?
C3 C4 1.383(3) . ?
C3 H3 0.95 . ?
C4 C5 1.375(3) . ?
C4 H4 0.95 . ?
C5 C6 1.401(3) . ?
C5 H5 0.95 . ?
C6 C10 1.520(3) . ?
C7 C9 1.529(3) . ?
C7 C8 1.535(3) . ?
C7 H7 1 . ?
C8 H8A 0.98 . ?
C8 H8B 0.98 . ?
C8 H8C 0.98 . ?
C9 H9A 0.98 . ?
C9 H9B 0.98 . ?
C9 H9C 0.98 . ?
C10 C12 1.532(3) . ?
C10 C11 1.535(3) . ?
C10 H10 1 . ?
C11 H11A 0.98 . ?
C11 H11B 0.98 . ?
C11 H11C 0.98 . ?
C12 H12A 0.98 . ?
C12 H12B 0.98 . ?
C12 H12C 0.98 . ?
C13 H13A 0.98 . ?
C13 H13B 0.98 . ?
C13 H13C 0.98 . ?
C14 H14A 0.98 . ?
C14 H14B 0.98 . ?
C14 H14C 0.98 . ?
C15 H15A 0.98 . ?
C15 H15B 0.98 . ?
C15 H15C 0.98 . ?
C16 H16A 0.98 . ?
C16 H16B 0.98 . ?
C16 H16C 0.98 . ?
C17 C18 1.409(3) . ?
C17 C22 1.420(3) . ?
C18 C19 1.396(3) . ?
C18 C23 1.518(3) . ?
C19 C20 1.384(3) . ?
C19 H19 0.95 . ?
C20 C21 1.384(3) . ?
C20 H20 0.95 . ?
C21 C22 1.393(3) . ?
C21 H21 0.95 . ?
C22 C26 1.517(3) . ?
C23 C24 1.528(4) . ?
C23 C25 1.540(4) . ?
C23 H23 1 . ?
C24 H24A 0.98 . ?
C24 H24B 0.98 . ?
C24 H24C 0.98 . ?
C25 H25A 0.98 . ?
C25 H25B 0.98 . ?
C25 H25C 0.98 . ?
C26 C28 1.531(3) . ?
C26 C27 1.529(3) . ?
C26 H26 1 . ?
C27 H27A 0.98 . ?
C27 H27B 0.98 . ?
C27 H27C 0.98 . ?
C28 H28A 0.98 . ?
C28 H28B 0.98 . ?
C28 H28C 0.98 . ?
C29 C30 1.515(4) . ?
C29 H29A 0.99 . ?
C29 H29B 0.99 . ?
C30 C31 1.512(4) . ?
C30 H30A 0.99 . ?
C30 H30B 0.99 . ?
C31 C32 1.522(3) . ?
C31 H31A 0.99 . ?
C31 H31B 0.99 . ?
C32 H32A 0.99 . ?
C32 H32B 0.99 . ?
C33 C34 1.513(4) . ?
C33 H33A 0.99 . ?
C33 H33B 0.99 . ?
C34 C35 1.530(4) . ?
C34 H34A 0.99 . ?
C34 H34B 0.99 . ?
C35 C36 1.524(4) . ?
C35 H35A 0.99 . ?
C35 H35B 0.99 . ?
C36 H36A 0.99 . ?
C36 H36B 0.99 . ?
C37 C38 1.515(4) . ?
C37 H37A 0.99 . ?
C37 H37B 0.99 . ?
C38 C39 1.515(4) . ?
C38 H38A 0.99 . ?
C38 H38B 0.99 . ?
C39 C40 1.508(3) . ?
C39 H39A 0.99 . ?
C39 H39B 0.99 . ?
C40 H40A 0.99 . ?
C40 H40B 0.99 . ?
O1C C1C 1.318(3) . ?
O2C C1C 1.227(3) . ?
O2C K 2.6048(16) 3_665 ?
